data_4117970
loop_
_publ_author_name
'Matthew R. MacDonald'
'Jefferson E. Bates'
'Megan E. Fieser'
'Joseph W. Ziller'
'Filipp Furche'
'William J. Evans'

_publ_contact_author
; 
Professor William J. Evans
Department of Chemistry
1102 Natural Sciences II
University of California, Irvine
Irvine, CA 92697-2025
;
_publ_contact_author_email wevans@uci.edu
_publ_contact_author_fax '1  949 824 2210'
_publ_contact_author_phone '1  949 824 5174'
_publ_section_title
;
 Expanding Rare-Earth Oxidation State Chemistry to Molecular Complexes of
 Holmium(II) and Erbium(II)
;
_journal_name_full 'Journal of the American Chemical Society'
_journal_page_first 8420
_journal_page_last 8423
_journal_paper_doi 10.1021/ja303357w
_journal_volume 134
_journal_year 2012
_chemical_formula_sum 'C36 H63 Ho K O6 Si3'
_chemical_formula_weight 880.16
_chemical_name_systematic
; 
 ? 
;
_space_group_IT_number 19
_symmetry_cell_setting orthorhombic
_symmetry_space_group_name_Hall 'P 2ac 2ab'
_symmetry_space_group_name_H-M 'P 21 21 21'
_atom_sites_solution_hydrogens geom
_atom_sites_solution_primary direct
_atom_sites_solution_secondary difmap
_audit_creation_method SHELXTL
_cell_angle_alpha 90.00
_cell_angle_beta 90.00
_cell_angle_gamma 90.00
_cell_formula_units_Z 4
_cell_length_a 11.2526(15)
_cell_length_b 16.943(2)
_cell_length_c 22.475(3)
_cell_measurement_reflns_used 2943
_cell_measurement_temperature 88(2)
_cell_measurement_theta_max 19.10
_cell_measurement_theta_min 2.17
_cell_volume 4284.9(10)
_computing_cell_refinement 'Bruker SAINT'
_computing_data_collection 'Bruker APEX2'
_computing_data_reduction 'Bruker SAINT'
_computing_molecular_graphics 'Bruker SHELXTL'
_computing_publication_material 'Bruker SHELXTL'
_computing_structure_refinement 'SHELXL-97 (Sheldrick, 2008)'
_computing_structure_solution 'SHELXS-97 (Sheldrick, 2008)'
_diffrn_ambient_temperature 88(2)
_diffrn_measured_fraction_theta_full 1.000
_diffrn_measured_fraction_theta_max 1.000
_diffrn_measurement_device_type 'Bruker APEX-II CCD'
_diffrn_measurement_method '\f and \w scans'
_diffrn_radiation_monochromator graphite
_diffrn_radiation_source 'fine-focus sealed tube'
_diffrn_radiation_type MoK\a
_diffrn_radiation_wavelength 0.71073
_diffrn_reflns_av_R_equivalents 0.0000
_diffrn_reflns_av_sigmaI/netI 0.0400
_diffrn_reflns_limit_h_max 13
_diffrn_reflns_limit_h_min 0
_diffrn_reflns_limit_k_max 19
_diffrn_reflns_limit_k_min 0
_diffrn_reflns_limit_l_max 26
_diffrn_reflns_limit_l_min 0
_diffrn_reflns_number 4088
_diffrn_reflns_theta_full 24.71
_diffrn_reflns_theta_max 24.71
_diffrn_reflns_theta_min 1.51
_exptl_absorpt_coefficient_mu 2.066
_exptl_absorpt_correction_T_max 0.8327
_exptl_absorpt_correction_T_min 0.5185
_exptl_absorpt_correction_type multi-scan
_exptl_absorpt_process_details 'Bruker TWINABS'
_exptl_crystal_colour black
_exptl_crystal_density_diffrn 1.364
_exptl_crystal_density_meas ?
_exptl_crystal_description plate
_exptl_crystal_F_000 1820
_exptl_crystal_size_max 0.37
_exptl_crystal_size_mid 0.17
_exptl_crystal_size_min 0.09
_refine_diff_density_max 1.504
_refine_diff_density_min -0.659
_refine_diff_density_rms 0.090
_refine_ls_extinction_method none
_refine_ls_goodness_of_fit_ref 1.134
_refine_ls_hydrogen_treatment constr
_refine_ls_matrix_type full
_refine_ls_number_parameters 434
_refine_ls_number_reflns 4088
_refine_ls_number_restraints 0
_refine_ls_restrained_S_all 1.134
_refine_ls_R_factor_all 0.0432
_refine_ls_R_factor_gt 0.0378
_refine_ls_shift/su_max 0.000
_refine_ls_shift/su_mean 0.000
_refine_ls_structure_factor_coef Fsqd
_refine_ls_weighting_details 'calc w=1/[\s^2^(Fo^2^)+(0.0283P)^2^+4.2682P] where P=(Fo^2^+2Fc^2^)/3'
_refine_ls_weighting_scheme calc
_refine_ls_wR_factor_gt 0.0657
_refine_ls_wR_factor_ref 0.0670
_reflns_number_gt 3870
_reflns_number_total 4088
_reflns_threshold_expression >2sigma(I)
_cod_data_source_file ja303357w_si_001_2.cif
_cod_data_source_block mrm28
_cod_depositor_comments
;
The following automatic conversions were performed:

'_exptl_crystal_density_meas' value 'none' was changed to '?' - the
value is perceived as not measured.

Automatic conversion script
Id: cif_fix_values 3008 2015-01-20 13:52:24Z robertas 
;
_cod_original_cell_volume 4285.0(10)
_cod_database_code 4117970

loop_
_symmetry_equiv_pos_as_xyz
'x, y, z'
'-x+1/2, -y, z+1/2'
'-x, y+1/2, -z+1/2'
'x+1/2, -y+1/2, -z'

loop_
_atom_site_label
_atom_site_type_symbol
_atom_site_fract_x
_atom_site_fract_y
_atom_site_fract_z
_atom_site_U_iso_or_equiv
_atom_site_adp_type
_atom_site_occupancy
_atom_site_symmetry_multiplicity
_atom_site_calc_flag
_atom_site_refinement_flags
Ho1 Ho 0.58099(3) 0.018296(19) 0.176809(15) 0.01686(9) Uani 1 1 d .
K1 K 0.57458(15) 0.00742(8) 0.42093(6) 0.0229(3) Uani 1 1 d .
Si1 Si 0.85409(19) -0.12674(12) 0.14579(10) 0.0220(5) Uani 1 1 d .
Si2 Si 0.80521(18) 0.20827(12) 0.19024(10) 0.0244(5) Uani 1 1 d .
Si3 Si 0.27930(18) 0.06374(12) 0.25531(10) 0.0233(5) Uani 1 1 d .
O1 O 0.8161(5) -0.0558(3) 0.4276(2) 0.0278(13) Uani 1 1 d .
O2 O 0.7796(4) 0.1044(3) 0.4149(2) 0.0234(13) Uani 1 1 d .
O3 O 0.5601(5) 0.1696(3) 0.4529(2) 0.0235(13) Uani 1 1 d .
O4 O 0.3581(5) 0.0718(3) 0.4568(2) 0.0275(13) Uani 1 1 d .
O5 O 0.3981(5) -0.0859(3) 0.4790(2) 0.0356(15) Uani 1 1 d .
O6 O 0.6162(5) -0.1532(3) 0.4388(2) 0.0303(15) Uani 1 1 d .
C1 C 0.6371(7) -0.0768(4) 0.0844(4) 0.0210(18) Uani 1 1 d .
H1A H 0.6784 -0.0540 0.0517 0.025 Uiso 1 1 calc R
C2 C 0.5126(7) -0.0816(4) 0.0894(4) 0.0197(18) Uani 1 1 d .
H2A H 0.4557 -0.0618 0.0620 0.024 Uiso 1 1 calc R
C3 C 0.4886(7) -0.1219(4) 0.1436(3) 0.0210(18) Uani 1 1 d .
H3A H 0.4122 -0.1337 0.1592 0.025 Uiso 1 1 calc R
C4 C 0.5972(6) -0.1410(4) 0.1698(3) 0.0185(16) Uani 1 1 d .
H4A H 0.6060 -0.1700 0.2057 0.022 Uiso 1 1 calc R
C5 C 0.6924(7) -0.1111(4) 0.1353(3) 0.0178(17) Uani 1 1 d .
C6 C 0.9010(7) -0.2288(4) 0.1224(4) 0.031(2) Uani 1 1 d .
H6A H 0.8506 -0.2680 0.1422 0.046 Uiso 1 1 calc R
H6B H 0.9841 -0.2375 0.1336 0.046 Uiso 1 1 calc R
H6C H 0.8926 -0.2340 0.0792 0.046 Uiso 1 1 calc R
C7 C 0.9383(7) -0.0573(4) 0.0967(3) 0.0260(18) Uani 1 1 d .
H7A H 0.9172 -0.0028 0.1069 0.039 Uiso 1 1 calc R
H7B H 0.9179 -0.0676 0.0551 0.039 Uiso 1 1 calc R
H7C H 1.0238 -0.0651 0.1026 0.039 Uiso 1 1 calc R
C8 C 0.9003(7) -0.1148(4) 0.2247(3) 0.031(2) Uani 1 1 d .
H8A H 0.8807 -0.0613 0.2382 0.046 Uiso 1 1 calc R
H8B H 0.9862 -0.1233 0.2281 0.046 Uiso 1 1 calc R
H8C H 0.8583 -0.1534 0.2495 0.046 Uiso 1 1 calc R
C9 C 0.5551(6) 0.1766(4) 0.1595(3) 0.0224(19) Uani 1 1 d .
H9A H 0.5212 0.2071 0.1906 0.027 Uiso 1 1 calc R
C10 C 0.4916(7) 0.1378(4) 0.1143(4) 0.0244(19) Uani 1 1 d .
H10A H 0.4076 0.1350 0.1110 0.029 Uiso 1 1 calc R
C11 C 0.5735(8) 0.1038(4) 0.0750(3) 0.0237(17) Uani 1 1 d .
H11A H 0.5548 0.0767 0.0392 0.028 Uiso 1 1 calc R
C12 C 0.6859(7) 0.1165(4) 0.0975(4) 0.0235(18) Uani 1 1 d .
H12A H 0.7571 0.0972 0.0800 0.028 Uiso 1 1 calc R
C13 C 0.6809(7) 0.1625(4) 0.1506(3) 0.0192(17) Uani 1 1 d .
C14 C 0.8577(9) 0.2970(5) 0.1484(4) 0.047(3) Uani 1 1 d .
H14A H 0.8792 0.2816 0.1077 0.071 Uiso 1 1 calc R
H14B H 0.9273 0.3195 0.1684 0.071 Uiso 1 1 calc R
H14C H 0.7940 0.3365 0.1470 0.071 Uiso 1 1 calc R
C15 C 0.7605(8) 0.2444(5) 0.2653(4) 0.039(2) Uani 1 1 d .
H15A H 0.7489 0.1993 0.2920 0.059 Uiso 1 1 calc R
H15B H 0.6862 0.2743 0.2621 0.059 Uiso 1 1 calc R
H15C H 0.8230 0.2787 0.2813 0.059 Uiso 1 1 calc R
C16 C 0.9331(8) 0.1393(5) 0.1974(5) 0.064(3) Uani 1 1 d .
H16A H 0.9048 0.0881 0.2119 0.096 Uiso 1 1 calc R
H16B H 0.9910 0.1610 0.2256 0.096 Uiso 1 1 calc R
H16C H 0.9709 0.1324 0.1585 0.096 Uiso 1 1 calc R
C17 C 0.4805(7) -0.0422(4) 0.2776(3) 0.0217(18) Uani 1 1 d .
H17A H 0.4348 -0.0892 0.2746 0.026 Uiso 1 1 calc R
C18 C 0.6042(7) -0.0384(4) 0.2896(3) 0.0216(18) Uani 1 1 d .
H18A H 0.6552 -0.0824 0.2955 0.026 Uiso 1 1 calc R
C19 C 0.6381(7) 0.0403(4) 0.2912(3) 0.0261(19) Uani 1 1 d .
H19A H 0.7162 0.0602 0.2974 0.031 Uiso 1 1 calc R
C20 C 0.5337(7) 0.0853(4) 0.2820(3) 0.0208(19) Uani 1 1 d .
H20A H 0.5298 0.1413 0.2833 0.025 Uiso 1 1 calc R
C21 C 0.4363(6) 0.0354(3) 0.2707(3) 0.0181(16) Uani 1 1 d .
C22 C 0.2727(7) 0.1717(4) 0.2385(4) 0.030(2) Uani 1 1 d .
H22A H 0.3156 0.1824 0.2015 0.046 Uiso 1 1 calc R
H22B H 0.3095 0.2013 0.2712 0.046 Uiso 1 1 calc R
H22C H 0.1896 0.1880 0.2342 0.046 Uiso 1 1 calc R
C23 C 0.1812(7) 0.0454(4) 0.3211(4) 0.037(2) Uani 1 1 d .
H23A H 0.1792 -0.0112 0.3298 0.055 Uiso 1 1 calc R
H23B H 0.1006 0.0640 0.3123 0.055 Uiso 1 1 calc R
H23C H 0.2124 0.0740 0.3557 0.055 Uiso 1 1 calc R
C24 C 0.2139(7) 0.0034(5) 0.1939(3) 0.037(2) Uani 1 1 d .
H24A H 0.2536 0.0165 0.1563 0.055 Uiso 1 1 calc R
H24B H 0.1288 0.0149 0.1905 0.055 Uiso 1 1 calc R
H24C H 0.2251 -0.0527 0.2026 0.055 Uiso 1 1 calc R
C25 C 0.8984(6) -0.0086(4) 0.3955(3) 0.0285(19) Uani 1 1 d .
H25A H 0.8764 -0.0072 0.3529 0.034 Uiso 1 1 calc R
H25B H 0.9792 -0.0313 0.3989 0.034 Uiso 1 1 calc R
C26 C 0.8970(7) 0.0731(4) 0.4206(4) 0.0277(19) Uani 1 1 d .
H26A H 0.9206 0.0720 0.4630 0.033 Uiso 1 1 calc R
H26B H 0.9541 0.1069 0.3988 0.033 Uiso 1 1 calc R
C27 C 0.7697(7) 0.1811(4) 0.4402(4) 0.0232(19) Uani 1 1 d .
H27A H 0.8335 0.2156 0.4246 0.028 Uiso 1 1 calc R
H27B H 0.7784 0.1780 0.4840 0.028 Uiso 1 1 calc R
C28 C 0.6510(7) 0.2147(4) 0.4248(3) 0.0235(18) Uani 1 1 d .
H28A H 0.6464 0.2703 0.4382 0.028 Uiso 1 1 calc R
H28B H 0.6397 0.2137 0.3811 0.028 Uiso 1 1 calc R
C29 C 0.4440(7) 0.1969(5) 0.4360(4) 0.027(2) Uani 1 1 d .
H29A H 0.4303 0.1872 0.3931 0.033 Uiso 1 1 calc R
H29B H 0.4368 0.2543 0.4435 0.033 Uiso 1 1 calc R
C30 C 0.3556(7) 0.1527(4) 0.4722(4) 0.030(2) Uani 1 1 d .
H30A H 0.3742 0.1589 0.5150 0.036 Uiso 1 1 calc R
H30B H 0.2751 0.1743 0.4651 0.036 Uiso 1 1 calc R
C31 C 0.2748(7) 0.0272(6) 0.4904(4) 0.039(2) Uani 1 1 d .
H31A H 0.1935 0.0482 0.4845 0.047 Uiso 1 1 calc R
H31B H 0.2942 0.0301 0.5333 0.047 Uiso 1 1 calc R
C32 C 0.2818(7) -0.0570(5) 0.4690(4) 0.034(2) Uani 1 1 d .
H32A H 0.2235 -0.0899 0.4908 0.041 Uiso 1 1 calc R
H32B H 0.2628 -0.0595 0.4261 0.041 Uiso 1 1 calc R
C33 C 0.4135(10) -0.1670(4) 0.4601(4) 0.043(2) Uani 1 1 d .
H33A H 0.4009 -0.1711 0.4167 0.051 Uiso 1 1 calc R
H33B H 0.3544 -0.2010 0.4803 0.051 Uiso 1 1 calc R
C34 C 0.5340(9) -0.1932(4) 0.4753(4) 0.041(3) Uani 1 1 d .
H34A H 0.5508 -0.1817 0.5176 0.050 Uiso 1 1 calc R
H34B H 0.5411 -0.2508 0.4691 0.050 Uiso 1 1 calc R
C35 C 0.7338(9) -0.1821(5) 0.4460(4) 0.039(2) Uani 1 1 d .
H35B H 0.7368 -0.2384 0.4344 0.047 Uiso 1 1 calc R
H35C H 0.7571 -0.1781 0.4884 0.047 Uiso 1 1 calc R
C36 C 0.8181(8) -0.1367(5) 0.4092(4) 0.032(2) Uani 1 1 d .
H36C H 0.8992 -0.1584 0.4138 0.039 Uiso 1 1 calc R
H36A H 0.7954 -0.1406 0.3667 0.039 Uiso 1 1 calc R

loop_
_atom_site_aniso_label
_atom_site_aniso_U_11
_atom_site_aniso_U_22
_atom_site_aniso_U_33
_atom_site_aniso_U_23
_atom_site_aniso_U_13
_atom_site_aniso_U_12
Ho1 0.01841(14) 0.01158(14) 0.02059(15) -0.00057(15) -0.00016(17) 0.00023(16)
K1 0.0278(8) 0.0140(8) 0.0271(8) -0.0004(6) 0.0039(8) 0.0002(8)
Si1 0.0214(11) 0.0182(11) 0.0263(12) -0.0015(9) -0.0004(10) 0.0019(9)
Si2 0.0233(11) 0.0169(10) 0.0330(15) -0.0005(9) -0.0002(9) -0.0018(9)
Si3 0.0186(11) 0.0156(11) 0.0356(13) -0.0037(10) 0.0002(10) -0.0002(9)
O1 0.031(3) 0.018(3) 0.035(3) -0.003(3) 0.005(3) 0.006(2)
O2 0.022(3) 0.019(3) 0.030(3) -0.006(2) -0.002(2) 0.000(2)
O3 0.021(3) 0.018(3) 0.032(3) 0.009(2) 0.000(2) 0.002(2)
O4 0.030(3) 0.023(3) 0.030(3) -0.005(2) 0.008(3) -0.001(2)
O5 0.044(4) 0.023(3) 0.040(3) -0.005(2) 0.006(3) -0.011(3)
O6 0.043(4) 0.013(3) 0.035(3) 0.003(2) -0.004(3) -0.001(3)
C1 0.025(4) 0.018(4) 0.020(4) -0.003(3) 0.009(4) -0.002(4)
C2 0.023(4) 0.008(4) 0.028(5) -0.013(3) -0.006(4) 0.005(3)
C3 0.022(4) 0.018(4) 0.023(4) -0.007(3) 0.005(4) -0.006(3)
C4 0.023(4) 0.013(3) 0.020(4) -0.004(3) -0.001(4) 0.001(3)
C5 0.025(4) 0.012(4) 0.016(4) 0.002(3) 0.005(3) 0.002(3)
C6 0.033(5) 0.020(4) 0.040(5) 0.002(3) -0.003(4) 0.006(4)
C7 0.024(4) 0.024(4) 0.029(4) -0.003(3) 0.005(4) 0.001(4)
C8 0.030(5) 0.026(4) 0.037(5) -0.001(4) 0.003(4) 0.008(4)
C9 0.022(5) 0.015(4) 0.031(5) 0.002(3) -0.001(3) 0.004(3)
C10 0.020(4) 0.023(4) 0.031(5) -0.008(4) -0.005(4) 0.002(3)
C11 0.034(5) 0.019(4) 0.018(4) 0.003(3) -0.008(5) -0.004(4)
C12 0.026(4) 0.017(4) 0.028(5) 0.005(3) 0.004(4) 0.001(3)
C13 0.024(4) 0.007(4) 0.027(4) 0.004(3) 0.005(3) 0.004(3)
C14 0.055(6) 0.047(6) 0.039(5) 0.000(5) -0.011(5) -0.031(5)
C15 0.046(5) 0.038(5) 0.035(5) -0.008(4) 0.003(4) -0.019(4)
C16 0.037(6) 0.034(5) 0.121(10) -0.026(6) -0.026(7) 0.008(5)
C17 0.026(4) 0.019(4) 0.019(4) 0.001(3) -0.001(3) -0.009(3)
C18 0.027(5) 0.019(4) 0.019(4) 0.003(3) -0.002(3) 0.009(3)
C19 0.027(4) 0.021(5) 0.030(5) 0.004(3) -0.006(4) 0.002(3)
C20 0.026(4) 0.012(4) 0.024(5) -0.001(3) 0.004(3) 0.001(3)
C21 0.021(4) 0.011(4) 0.022(4) -0.005(3) -0.002(3) 0.000(3)
C22 0.022(4) 0.018(4) 0.052(6) -0.004(4) -0.002(4) 0.006(3)
C23 0.035(4) 0.029(4) 0.047(5) -0.003(5) 0.008(5) 0.003(3)
C24 0.028(4) 0.034(6) 0.048(6) -0.008(4) -0.010(4) -0.007(3)
C25 0.024(4) 0.033(5) 0.028(4) 0.004(3) 0.004(3) 0.010(4)
C26 0.022(5) 0.028(4) 0.033(5) 0.002(3) 0.000(4) 0.001(4)
C27 0.031(5) 0.014(4) 0.024(5) -0.004(3) 0.002(4) -0.005(4)
C28 0.036(5) 0.009(4) 0.025(4) 0.002(3) 0.008(4) -0.002(3)
C29 0.025(5) 0.023(4) 0.034(5) 0.001(4) 0.003(4) 0.010(3)
C30 0.036(5) 0.021(4) 0.033(5) 0.000(4) 0.001(4) 0.013(4)
C31 0.028(5) 0.049(6) 0.041(5) -0.003(5) 0.007(4) -0.004(5)
C32 0.032(5) 0.027(5) 0.044(5) -0.004(4) 0.011(4) -0.012(4)
C33 0.061(6) 0.021(4) 0.046(5) -0.003(4) 0.010(6) -0.020(5)
C34 0.069(7) 0.005(4) 0.049(6) 0.001(4) 0.008(5) -0.002(4)
C35 0.061(7) 0.017(5) 0.039(6) -0.005(4) -0.019(5) 0.013(5)
C36 0.039(5) 0.026(5) 0.032(5) -0.003(4) 0.001(4) 0.008(4)

loop_
_atom_type_symbol
_atom_type_description
_atom_type_scat_dispersion_real
_atom_type_scat_dispersion_imag
_atom_type_scat_source
C C 0.0033 0.0016 'International Tables Vol C Tables 4.2.6.8 and 6.1.1.4'
H H 0.0000 0.0000 'International Tables Vol C Tables 4.2.6.8 and 6.1.1.4'
O O 0.0106 0.0060 'International Tables Vol C Tables 4.2.6.8 and 6.1.1.4'
Si Si 0.0817 0.0704 'International Tables Vol C Tables 4.2.6.8 and 6.1.1.4'
K K 0.2009 0.2494 'International Tables Vol C Tables 4.2.6.8 and 6.1.1.4'
Ho Ho -0.2175 4.6783 'International Tables Vol C Tables 4.2.6.8 and 6.1.1.4'

loop_
_geom_angle_atom_site_label_1
_geom_angle_atom_site_label_2
_geom_angle_atom_site_label_3
_geom_angle
Cnt1 Ho1 Cnt2 118.6
Cnt1 Ho1 Cnt3 117.8
Cnt2 Ho1 Cnt3 123.3
Ho1 Cnt3 K1 161.1
C10 Ho1 C20 93.9(2)
C10 Ho1 C19 119.5(2)
C20 Ho1 C19 30.7(2)
C10 Ho1 C21 96.0(2)
C20 Ho1 C21 30.5(2)
C19 Ho1 C21 51.3(2)
C10 Ho1 C5 127.7(2)
C20 Ho1 C5 138.1(2)
C19 Ho1 C5 109.6(2)
C21 Ho1 C5 130.0(2)
C10 Ho1 C3 112.2(2)
C20 Ho1 C3 122.8(2)
C19 Ho1 C3 118.7(2)
C21 Ho1 C3 94.5(2)
C5 Ho1 C3 50.7(2)
C10 Ho1 C2 89.1(2)
C20 Ho1 C2 148.3(2)
C19 Ho1 C2 148.6(2)
C21 Ho1 C2 117.8(2)
C5 Ho1 C2 51.0(2)
C3 Ho1 C2 30.5(2)
C10 Ho1 C1 97.8(2)
C20 Ho1 C1 168.0(2)
C19 Ho1 C1 139.9(2)
C21 Ho1 C1 144.2(2)
C5 Ho1 C1 30.6(2)
C3 Ho1 C1 49.7(2)
C2 Ho1 C1 30.2(2)
C10 Ho1 C11 30.2(2)
C20 Ho1 C11 120.9(2)
C19 Ho1 C11 138.1(2)
C21 Ho1 C11 126.0(2)
C5 Ho1 C11 99.0(2)
C3 Ho1 C11 103.0(2)
C2 Ho1 C11 73.3(2)
C1 Ho1 C11 71.2(2)
C10 Ho1 C12 49.5(2)
C20 Ho1 C12 114.1(2)
C19 Ho1 C12 116.2(2)
C21 Ho1 C12 135.8(2)
C5 Ho1 C12 94.0(2)
C3 Ho1 C12 121.8(2)
C2 Ho1 C12 91.7(2)
C1 Ho1 C12 76.0(2)
C11 Ho1 C12 29.5(2)
C10 Ho1 C4 138.8(2)
C20 Ho1 C4 119.2(2)
C19 Ho1 C4 100.3(2)
C21 Ho1 C4 101.2(2)
C5 Ho1 C4 30.4(2)
C3 Ho1 C4 29.9(2)
C2 Ho1 C4 49.7(2)
C1 Ho1 C4 49.2(2)
C11 Ho1 C4 119.0(2)
C12 Ho1 C4 123.0(2)
C10 Ho1 C18 142.8(2)
C20 Ho1 C18 49.2(2)
C19 Ho1 C18 29.8(2)
C21 Ho1 C18 50.5(2)
C5 Ho1 C18 89.5(2)
C3 Ho1 C18 89.1(2)
C2 Ho1 C18 118.8(2)
C1 Ho1 C18 118.8(2)
C11 Ho1 C18 167.9(2)
C12 Ho1 C18 141.9(2)
C4 Ho1 C18 72.3(2)
C10 Ho1 C9 30.2(2)
C20 Ho1 C9 71.8(2)
C19 Ho1 C9 91.5(2)
C21 Ho1 C9 86.6(2)
C5 Ho1 C9 143.3(2)
C3 Ho1 C9 141.8(2)
C2 Ho1 C9 118.8(2)
C1 Ho1 C9 120.1(2)
C11 Ho1 C9 49.5(2)
C12 Ho1 C9 49.3(2)
C4 Ho1 C9 168.2(2)
C18 Ho1 C9 119.4(2)
C10 Ho1 C17 124.5(2)
C20 Ho1 C17 49.0(2)
C19 Ho1 C17 49.9(2)
C21 Ho1 C17 30.3(2)
C5 Ho1 C17 100.1(2)
C3 Ho1 C17 74.9(2)
C2 Ho1 C17 104.4(2)
C1 Ho1 C17 120.7(2)
C11 Ho1 C17 152.6(2)
C12 Ho1 C17 163.1(2)
C4 Ho1 C17 72.7(2)
C18 Ho1 C17 30.2(2)
C9 Ho1 C17 116.3(2)
C10 Ho1 C13 50.7(2)
C20 Ho1 C13 83.9(2)
C19 Ho1 C13 89.0(2)
C21 Ho1 C13 108.7(2)
C5 Ho1 C13 117.3(2)
C3 Ho1 C13 151.6(2)
C2 Ho1 C13 121.1(2)
C1 Ho1 C13 105.6(2)
C11 Ho1 C13 50.1(2)
C12 Ho1 C13 30.3(2)
C4 Ho1 C13 147.6(2)
C18 Ho1 C13 118.2(2)
C9 Ho1 C13 30.7(2)
C17 Ho1 C13 132.8(2)
Cnt3 K1 O1 100.8
Cnt3 K1 O2 91.8
Cnt3 K1 O3 101.4
Cnt3 K1 O4 98.9
Cnt3 K1 O5 112.9
Cnt3 K1 O6 102.1
O4 K1 O6 119.11(17)
O4 K1 O2 119.89(15)
O6 K1 O2 115.81(16)
O4 K1 O3 59.95(15)
O6 K1 O3 156.28(16)
O2 K1 O3 59.95(15)
O4 K1 O5 58.44(16)
O6 K1 O5 60.71(16)
O2 K1 O5 155.36(17)
O3 K1 O5 112.32(15)
O4 K1 O1 160.11(16)
O6 K1 O1 58.65(16)
O2 K1 O1 57.21(15)
O3 K1 O1 113.20(16)
O5 K1 O1 114.86(16)
O4 K1 C19 114.15(19)
O6 K1 C19 106.02(18)
O2 K1 C19 70.00(19)
O3 K1 C19 94.47(17)
O5 K1 C19 134.48(19)
O1 K1 C19 84.14(18)
O4 K1 C18 118.13(18)
O6 K1 C18 82.71(17)
O2 K1 C18 90.71(17)
O3 K1 C18 119.55(16)
O5 K1 C18 112.02(17)
O1 K1 C18 81.71(17)
C19 K1 C18 26.2(2)
O4 K1 C20 89.72(17)
O6 K1 C20 121.99(17)
O2 K1 C20 80.94(17)
O3 K1 C20 81.37(16)
O5 K1 C20 122.50(18)
O1 K1 C20 108.23(17)
C19 K1 C20 24.43(18)
C18 K1 C20 40.06(18)
O4 K1 C17 95.49(17)
O6 K1 C17 87.05(16)
O2 K1 C17 110.00(16)
O3 K1 C17 116.60(16)
O5 K1 C17 94.43(17)
O1 K1 C17 103.93(17)
C19 K1 C17 40.05(19)
C18 K1 C17 23.87(19)
C20 K1 C17 37.85(16)
O4 K1 C21 81.25(16)
O6 K1 C21 108.80(15)
O2 K1 C21 102.82(15)
O3 K1 C21 94.67(14)
O5 K1 C21 101.11(16)
O1 K1 C21 118.57(15)
C19 K1 C21 38.19(18)
C18 K1 C21 37.91(16)
C20 K1 C21 22.05(15)
C17 K1 C21 22.16(15)
C5 Si1 C8 112.4(4)
C5 Si1 C7 109.4(3)
C8 Si1 C7 110.6(4)
C5 Si1 C6 111.7(4)
C8 Si1 C6 106.8(4)
C7 Si1 C6 105.7(4)
C13 Si2 C16 111.5(4)
C13 Si2 C15 111.9(4)
C16 Si2 C15 109.7(5)
C13 Si2 C14 109.7(4)
C16 Si2 C14 107.7(5)
C15 Si2 C14 106.1(4)
C21 Si3 C24 111.7(3)
C21 Si3 C22 109.1(3)
C24 Si3 C22 111.8(4)
C21 Si3 C23 111.7(3)
C24 Si3 C23 105.1(4)
C22 Si3 C23 107.3(4)
C25 O1 C36 112.4(6)
C25 O1 K1 112.0(4)
C36 O1 K1 110.5(4)
C27 O2 C26 112.0(6)
C27 O2 K1 116.5(4)
C26 O2 K1 122.3(4)
C28 O3 C29 111.2(5)
C28 O3 K1 111.4(4)
C29 O3 K1 107.3(4)
C30 O4 C31 111.8(6)
C30 O4 K1 117.9(4)
C31 O4 K1 121.5(5)
C32 O5 C33 113.1(7)
C32 O5 K1 112.3(4)
C33 O5 K1 108.0(5)
C34 O6 C35 112.2(6)
C34 O6 K1 116.2(4)
C35 O6 K1 120.6(5)
C2 C1 C5 110.2(8)
C2 C1 Ho1 74.9(5)
C5 C1 Ho1 74.2(4)
C1 C2 C3 106.6(8)
C1 C2 Ho1 74.9(5)
C3 C2 Ho1 74.5(4)
C4 C3 C2 107.8(7)
C4 C3 Ho1 75.5(4)
C2 C3 Ho1 75.0(4)
C3 C4 C5 110.4(6)
C3 C4 Ho1 74.6(4)
C5 C4 Ho1 74.2(4)
C4 C5 C1 104.8(6)
C4 C5 Si1 128.4(6)
C1 C5 Si1 126.0(6)
C4 C5 Ho1 75.5(4)
C1 C5 Ho1 75.1(4)
Si1 C5 Ho1 121.9(4)
C10 C9 C13 108.7(7)
C10 C9 Ho1 72.3(4)
C13 C9 Ho1 75.7(4)
C11 C10 C9 108.3(7)
C11 C10 Ho1 76.8(4)
C9 C10 Ho1 77.5(4)
C12 C11 C10 108.0(7)
C12 C11 Ho1 75.3(4)
C10 C11 Ho1 73.0(4)
C11 C12 C13 110.8(7)
C11 C12 Ho1 75.2(4)
C13 C12 Ho1 76.6(4)
C12 C13 C9 104.1(7)
C12 C13 Si2 127.5(6)
C9 C13 Si2 127.6(6)
C12 C13 Ho1 73.1(4)
C9 C13 Ho1 73.6(4)
Si2 C13 Ho1 125.7(3)
C21 C17 C18 108.9(6)
C21 C17 Ho1 73.0(4)
C18 C17 Ho1 74.6(4)
C21 C17 K1 89.0(4)
C18 C17 K1 61.1(4)
Ho1 C17 K1 123.3(2)
C19 C18 C17 108.6(6)
C19 C18 Ho1 73.3(4)
C17 C18 Ho1 75.2(4)
C19 C18 K1 76.2(4)
C17 C18 K1 95.0(4)
Ho1 C18 K1 142.7(3)
C18 C19 C20 106.5(7)
C18 C19 Ho1 76.9(4)
C20 C19 Ho1 74.6(5)
C18 C19 K1 77.6(4)
C20 C19 K1 92.5(5)
Ho1 C19 K1 146.7(3)
C21 C20 C19 110.4(6)
C21 C20 Ho1 75.0(4)
C19 C20 Ho1 74.7(5)
C21 C20 K1 92.1(4)
C19 C20 K1 63.1(4)
Ho1 C20 K1 128.0(3)
C20 C21 C17 105.4(6)
C20 C21 Si3 128.1(5)
C17 C21 Si3 126.4(5)
C20 C21 Ho1 74.5(4)
C17 C21 Ho1 76.8(4)
Si3 C21 Ho1 117.2(3)
C20 C21 K1 65.8(4)
C17 C21 K1 68.8(4)
Si3 C21 K1 126.5(3)
Ho1 C21 K1 116.3(2)
O1 C25 C26 108.8(6)
O2 C26 C25 108.6(6)
O2 C27 C28 109.0(6)
O3 C28 C27 109.5(6)
O3 C29 C30 107.5(6)
O4 C30 C29 109.9(6)
O4 C31 C32 107.3(6)
O5 C32 C31 109.0(7)
O5 C33 C34 109.3(8)
O6 C34 C33 109.0(7)
O6 C35 C36 110.7(7)
O1 C36 C35 109.1(7)

loop_
_geom_bond_atom_site_label_1
_geom_bond_atom_site_label_2
_geom_bond_distance
Ho1 Cnt1 2.420
Ho1 Cnt2 2.432
Ho1 Cnt3 2.417
Ho1 C10 2.661(8)
Ho1 C20 2.676(7)
Ho1 C19 2.677(8)
Ho1 C21 2.682(7)
Ho1 C5 2.693(7)
Ho1 C3 2.698(7)
Ho1 C2 2.704(7)
Ho1 C1 2.704(8)
Ho1 C11 2.709(7)
Ho1 C12 2.709(8)
Ho1 C4 2.710(6)
Ho1 C18 2.723(7)
Ho1 C9 2.726(7)
Ho1 C17 2.731(7)
Ho1 C13 2.754(7)
K1 Cnt3 3.147
K1 O4 2.788(5)
K1 O6 2.790(5)
K1 O2 2.835(5)
K1 O3 2.844(5)
K1 O5 2.855(6)
K1 O1 2.925(5)
K1 C19 3.053(8)
K1 C18 3.071(7)
K1 C20 3.421(8)
K1 C17 3.495(7)
K1 C21 3.747(7)
Si1 C5 1.854(8)
Si1 C8 1.860(8)
Si1 C7 1.870(7)
Si1 C6 1.882(7)
Si2 C13 1.830(8)
Si2 C16 1.861(9)
Si2 C15 1.864(8)
Si2 C14 1.869(8)
Si3 C21 1.863(7)
Si3 C24 1.868(7)
Si3 C22 1.869(7)
Si3 C23 1.871(8)
O1 C25 1.420(8)
O1 C36 1.432(9)
O2 C27 1.424(9)
O2 C26 1.429(9)
O3 C28 1.425(8)
O3 C29 1.437(9)
O4 C30 1.415(9)
O4 C31 1.422(9)
O5 C32 1.414(10)
O5 C33 1.448(9)
O6 C34 1.410(10)
O6 C35 1.421(10)
C1 C2 1.408(9)
C1 C5 1.426(11)
C2 C3 1.422(11)
C3 C4 1.393(10)
C4 C5 1.416(10)
C9 C10 1.405(10)
C9 C13 1.450(10)
C10 C11 1.400(11)
C11 C12 1.380(11)
C12 C13 1.428(10)
C17 C21 1.414(10)
C17 C18 1.420(11)
C18 C19 1.389(10)
C19 C20 1.416(10)
C20 C21 1.408(10)
C25 C26 1.496(10)
C27 C28 1.493(11)
C29 C30 1.488(11)
C31 C32 1.507(11)
C33 C34 1.467(14)
C35 C36 1.476(12)
